data_2003484
loop_
_publ_author_name
'Dutta, S.'
'Manivannan, V.'
'Giri Babu, L.'
'Pal, S.'

_publ_section_title
;
 A Mononuclear Manganese(III) Schiff Base Complex,
 [Mn(C~14~H~10~N~2~O~2~)(C~8~H~7~O~3~)(CH~4~O)]
;
_journal_issue 5
_journal_name_full 'Acta Crystallographica Section C'
_journal_page_first 813
_journal_page_last 815
_journal_paper_doi 10.1107/S0108270194012151
_journal_volume 51
_journal_year 1995
_chemical_formula_sum 'C23 H21 Mn N2 O6'
_chemical_formula_weight 476.4
_space_group_IT_number 2
_symmetry_cell_setting triclinic
_symmetry_space_group_name_Hall '-P 1'
_symmetry_space_group_name_H-M 'P -1'
_atom_type_scat_source IntTabIV
_cell_angle_alpha 77.28(5)
_cell_angle_beta 75.93(5)
_cell_angle_gamma 69.39(5)
_cell_formula_units_Z 2
_cell_length_a 7.595(5)
_cell_length_b 10.146(6)
_cell_length_c 15.005(10)
_cell_measurement_reflns_used 25
_cell_measurement_temperature 296
_cell_measurement_theta_max 15
_cell_measurement_theta_min 5
_cell_volume 1038.2(12)
_diffrn_measurement_device 'Nicolet R3m/V'
_diffrn_measurement_method \w
_diffrn_radiation_type MoK\a
_diffrn_radiation_wavelength 0.71073
_diffrn_reflns_av_R_equivalents 0.011
_diffrn_reflns_limit_h_max 9
_diffrn_reflns_limit_h_min -8
_diffrn_reflns_limit_k_max 12
_diffrn_reflns_limit_k_min -11
_diffrn_reflns_limit_l_max 17
_diffrn_reflns_limit_l_min 0
_diffrn_reflns_number 3958
_diffrn_reflns_theta_max 25
_diffrn_standards_decay_% 0
_diffrn_standards_interval_count 98
_diffrn_standards_number 2
_exptl_absorpt_coefficient_mu 0.680
_exptl_absorpt_correction_type none
_exptl_crystal_density_diffrn 1.524
_exptl_crystal_description parallelpiped
_exptl_crystal_size_max 0.60
_exptl_crystal_size_mid 0.53
_exptl_crystal_size_min 0.48
_refine_diff_density_max 0.37
_refine_diff_density_min -0.82
_refine_ls_extinction_method none
_refine_ls_goodness_of_fit_obs 0.90
_refine_ls_number_parameters 289
_refine_ls_number_reflns 3060
_refine_ls_R_factor_obs 0.0470
_refine_ls_shift/esd_max 0.001
_refine_ls_structure_factor_coef F
_refine_ls_weighting_details 'w = 1/[\s^2^(F~o~) + 0.0008F~o~^2^]'
_refine_ls_weighting_scheme calc
_refine_ls_wR_factor_obs 0.0595
_reflns_number_observed 3060
_reflns_number_total 3654
_reflns_observed_criterion F>6\s(F)
_cod_data_source_file mu1150.cif
_cod_data_source_block mu1150a
_cod_depositor_comments
;
The following automatic conversions were performed:

'_refine_ls_weighting_scheme' value 'w = 1/[\s^2^(F~o~) +
0.0008F~o~^2^]' was changed to 'calc'. New tag
'_refine_ls_weighting_details' was created. The value of the new tag
was set to 'w = 1/[\s^2^(F~o~) + 0.0008F~o~^2^]'.

Automatic conversion script
Id: cif_fix_values 3143 2015-03-26 13:38:13Z robertas 
;
_cod_database_code 2003484

loop_
_symmetry_equiv_pos_as_xyz
x,y,z
-x,-y,-z

loop_
_atom_site_label
_atom_site_fract_x
_atom_site_fract_y
_atom_site_fract_z
_atom_site_U_iso_or_equiv
Mn .2395(1) .9368(1) .7976(1) .036(1)
O(1) .1111(3) 1.0893(2) .7164(1) .050(1)
O(2) .3803(3) .8103(2) .8911(1) .042(1)
O(3) .2799(3) .7963(2) .7252(1) .045(1)
O(4) .5188(3) .9568(2) .7151(1) .048(1)
O(5) .7659(6) .9210(5) .5946(3) .095(2)
O(6) -.0231(3) .8748(3) .8745(2) .050(1)
N(1) .1795(3) 1.0629(2) .8909(2) .034(1)
N(2) .2495(3) .9969(2) .9740(2) .036(1)
C(1) .0199(4) 1.2242(3) .7268(2) .041(1)
C(2) -.0630(5) 1.3164(4) .6529(2) .055(1)
C(3) -.1609(6) 1.4584(4) .6601(3) .066(1)
C(4) -.1814(7) 1.5135(4) .7389(3) .074(2)
C(5) -.1008(6) 1.4248(3) .8122(3) .062(1)
C(6) .0015(4) 1.2804(3) .8070(2) .041(1)
C(7) .0828(4) 1.1960(3) .8859(2) .040(1)
C(8) .3539(4) .8652(3) .9650(2) .034(1)
C(9) .4460(4) .7729(3) 1.0428(2) .037(1)
C(10) .4278(5) .8210(3) 1.1252(2) .048(1)
C(11) .5114(6) .7274(4) 1.1968(2) .060(1)
C(12) .6133(6) .5874(4) 1.1865(3) .065(2)
C(13) .6344(6) .5395(4) 1.1058(3) .068(2)
C(14) .5529(5) .6321(3) 1.0324(2) .051(1)
C(15) .3723(4) .7814(3) .6399(2) .040(1)
C(16) .5250(4) .8332(3) .5958(2) .042(1)
C(17) .6194(5) .8053(4) .5049(2) .058(1)
C(18) .5629(6) .7301(4) .4590(2) .066(2)
C(19) .4118(6) .6799(4) .5020(3) .062(2)
C(20) .3162(5) .7048(3) .5900(2) .052(1)
C(21) .5955(4) .9121(3) .6407(2) .044(1)
C(22) .8524(9) .9968(7) .6320(4) .096(3)
C(23) -.0962(6) .7768(5) .8567(3) .068(2)
H(2) -.0533 1.2797 .5972 .080
H(3) -.2131 1.5202 .6073 .080
H(4) -.2550 1.6113 .7432 .080
H(5) -.1097 1.4622 .8671 .080
H(6) -.0862 .9177 .9207 .080
H(7) .0633 1.2415 .9390 .080
H(10) .3569 .9183 1.1326 .080
H(11) .5017 .7596 1.2539 .080
H(12) .6667 .5233 1.2376 .080
H(13) .7080 .4418 1.0985 .080
H(14) .5681 .5996 .9748 .080
H(17) .7249 .8399 .4752 .080
H(18) .6269 .7126 .3972 .080
H(19) .3729 .6259 .4697 .080
H(20) .2089 .6711 .6175 .080
H(22A) .8700 .9526 .6943 .080
H(22B) .7678 1.0927 .6333 .080
H(22C) .9735 .9977 .5942 .080
H(23A) -.0011 .6840 .8611 .080
H(23B) -.1260 .8042 .7958 .080
H(23C) -.2092 .7732 .9018 .080

loop_
_geom_angle_atom_site_label_1
_geom_angle_atom_site_label_2
_geom_angle_atom_site_label_3
_geom_angle
_geom_angle_publ_flag
O(1) Mn O(2) 168.10(10) yes
O(1) Mn O(4) 89.60(10) yes
O(1) Mn N(1) 90.50(10) yes
O(2) Mn O(4) 87.30(10) yes
O(2) Mn N(1) 79.00(10) yes
O(3) Mn O(6) 85.10(10) yes
O(4) Mn O(6) 169.30(10) yes
O(6) Mn N(1) 86.90(10) yes
O(1) Mn O(3) 95.60(10) yes
O(1) Mn O(6) 95.70(10) yes
O(2) Mn O(3) 95.60(10) yes
O(2) Mn O(6) 89.30(10) yes
O(3) Mn O(4) 85.20(10) yes
O(3) Mn N(1) 170.30(10) yes
O(4) Mn N(1) 102.40(10) yes
Mn O(2) C(8) 113.8(2) no
Mn O(4) C(21) 124.4(3) no
Mn O(6) C(23) 129.3(2) no
Mn N(1) C(7) 128.2(2) no
N(1) N(2) C(8) 108.5(2) no
O(1) C(1) C(6) 123.9(3) no
C(1) C(2) C(3) 120.6(4) no
C(3) C(4) C(5) 118.7(3) no
C(1) C(6) C(5) 119.8(3) no
C(5) C(6) C(7) 117.6(3) no
O(2) C(8) N(2) 123.2(2) no
N(2) C(8) C(9) 119.3(3) no
C(8) C(9) C(14) 118.2(3) no
C(9) C(10) C(11) 119.5(3) no
C(11) C(12) C(13) 120.5(4) no
C(9) C(14) C(13) 120.1(4) no
O(3) C(15) C(20) 117.5(3) no
C(15) C(16) C(17) 119.8(3) no
C(17) C(16) C(21) 117.7(3) no
C(17) C(18) C(19) 119.2(3) no
C(15) C(20) C(19) 120.6(4) no
O(4) C(21) C(16) 125.7(3) no
Mn O(1) C(1) 130.5(2) no
Mn O(3) C(15) 130.8(2) no
C(21) O(5) C(22) 116.7(4) no
Mn N(1) N(2) 115.2(2) no
N(2) N(1) C(7) 116.6(2) no
O(1) C(1) C(2) 118.1(3) no
C(2) C(1) C(6) 118.0(3) no
C(2) C(3) C(4) 121.7(4) no
C(4) C(5) C(6) 121.2(4) no
C(1) C(6) C(7) 122.6(2) no
N(1) C(7) C(6) 124.4(3) no
O(2) C(8) C(9) 117.5(2) no
C(8) C(9) C(10) 122.4(2) no
C(10) C(9) C(14) 119.4(3) no
C(10) C(11) C(12) 120.6(4) no
C(12) C(13) C(14) 119.9(3) no
O(3) C(15) C(16) 124.8(3) no
C(16) C(15) C(20) 117.7(3) no
C(15) C(16) C(21) 122.4(3) no
C(16) C(17) C(18) 121.0(4) no
C(18) C(19) C(20) 121.6(4) no
O(4) C(21) O(5) 123.0(4) no
O(5) C(21) C(16) 111.1(3) no

loop_
_geom_bond_atom_site_label_1
_geom_bond_atom_site_label_2
_geom_bond_distance
_geom_bond_publ_flag
Mn O(1) 1.875(2) yes
Mn O(3) 1.876(3) yes
Mn O(6) 2.269(3) yes
Mn O(2) 1.931(2) yes
Mn O(4) 2.234(3) yes
Mn N(1) 1.967(3) yes
O(1) C(1) 1.323(4) no
O(3) C(15) 1.315(3) no
O(5) C(21) 1.334(5) no
O(6) C(23) 1.395(6) no
N(1) C(7) 1.285(3) no
C(1) C(2) 1.402(4) no
C(2) C(3) 1.383(5) no
C(4) C(5) 1.378(6) no
C(6) C(7) 1.433(4) no
C(9) C(10) 1.387(5) no
C(10) C(11) 1.384(5) no
C(12) C(13) 1.356(7) no
C(15) C(16) 1.401(5) no
C(16) C(17) 1.415(4) no
C(17) C(18) 1.359(7) no
C(19) C(20) 1.374(5) no
O(2) C(8) 1.290(4) no
O(4) C(21) 1.231(4) no
O(5) C(22) 1.436(10) no
N(1) N(2) 1.411(3) no
N(2) C(8) 1.309(3) no
C(1) C(6) 1.399(5) no
C(3) C(4) 1.368(7) no
C(5) C(6) 1.406(4) no
C(8) C(9) 1.477(4) no
C(9) C(14) 1.394(4) no
C(11) C(12) 1.381(6) no
C(13) C(14) 1.395(5) no
C(15) C(20) 1.411(6) no
C(16) C(21) 1.448(5) no
C(18) C(19) 1.378(7) no
